data_7131188
loop_
_publ_author_name
'Li, Tong'
'Zhang, Li'
'He, Yuhao'
'Chen, Yizhen'
'Wang, Dongmin'
'Liu, Jingjing'
'Tan, Gengwen'

_publ_section_title
;
 A germanimidoyl chloride: synthesis, characterization and reactivity.
;
_journal_issue 11
_journal_name_full 'Chemical communications (Cambridge, England)'
_journal_page_first 1533
_journal_page_last 1536
_journal_paper_doi 10.1039/d2cc05970c
_journal_volume 59
_journal_year 2023
_chemical_formula_sum 'C71 H90 Ge Li N O'
_chemical_formula_weight 1052.96
_space_group_crystal_system triclinic
_space_group_IT_number 2
_space_group_name_Hall '-P 1'
_space_group_name_H-M_alt 'P -1'
_atom_sites_solution_hydrogens geom
_audit_creation_method SHELXL-2014/7
_audit_update_record
;
2022-11-04 deposited with the CCDC.	2023-01-17 downloaded from the CCDC.
;
_cell_angle_alpha 82.265(3)
_cell_angle_beta 73.454(2)
_cell_angle_gamma 80.240(2)
_cell_formula_units_Z 2
_cell_length_a 12.7185(7)
_cell_length_b 15.0410(9)
_cell_length_c 17.9978(10)
_cell_measurement_reflns_used 9098
_cell_measurement_temperature 138(2)
_cell_measurement_theta_max 53.98
_cell_measurement_theta_min 3.18
_cell_volume 3239.0(3)
_computing_structure_refinement 'SHELXL-2014/7 (Sheldrick, 2014)'
_diffrn_ambient_temperature 138(2)
_diffrn_measured_fraction_theta_full 0.997
_diffrn_measured_fraction_theta_max 0.995
_diffrn_measurement_device_type 'Bruker D8 Venture'
_diffrn_measurement_method '\f and \w scans'
_diffrn_radiation_type GaK\a
_diffrn_radiation_wavelength 1.34139
_diffrn_reflns_av_R_equivalents 0.0587
_diffrn_reflns_av_unetI/netI 0.0495
_diffrn_reflns_Laue_measured_fraction_full 0.997
_diffrn_reflns_Laue_measured_fraction_max 0.995
_diffrn_reflns_limit_h_max 15
_diffrn_reflns_limit_h_min -15
_diffrn_reflns_limit_k_max 18
_diffrn_reflns_limit_k_min -18
_diffrn_reflns_limit_l_max 21
_diffrn_reflns_limit_l_min -21
_diffrn_reflns_number 56006
_diffrn_reflns_point_group_measured_fraction_full 0.997
_diffrn_reflns_point_group_measured_fraction_max 0.995
_diffrn_reflns_theta_full 53.594
_diffrn_reflns_theta_max 54.075
_diffrn_reflns_theta_min 2.237
_exptl_absorpt_coefficient_mu 0.609
_exptl_absorpt_correction_T_max 0.7506
_exptl_absorpt_correction_T_min 0.6344
_exptl_absorpt_correction_type multi-scan
_exptl_crystal_colour colorless
_exptl_crystal_density_diffrn 1.080
_exptl_crystal_description block
_exptl_crystal_F_000 1132
_exptl_crystal_size_max 0.200
_exptl_crystal_size_mid 0.140
_exptl_crystal_size_min 0.130
_refine_diff_density_max 0.369
_refine_diff_density_min -0.660
_refine_diff_density_rms 0.060
_refine_ls_extinction_method none
_refine_ls_goodness_of_fit_ref 1.042
_refine_ls_hydrogen_treatment constr
_refine_ls_matrix_type full
_refine_ls_number_parameters 715
_refine_ls_number_reflns 11882
_refine_ls_number_restraints 126
_refine_ls_restrained_S_all 1.048
_refine_ls_R_factor_all 0.0608
_refine_ls_R_factor_gt 0.0446
_refine_ls_shift/su_max 0.001
_refine_ls_shift/su_mean 0.000
_refine_ls_structure_factor_coef Fsqd
_refine_ls_weighting_details 'w=1/[\s^2^(Fo^2^)+(0.0660P)^2^+1.2213P] where P=(Fo^2^+2Fc^2^)/3'
_refine_ls_weighting_scheme calc
_refine_ls_wR_factor_gt 0.1155
_refine_ls_wR_factor_ref 0.1235
_reflns_Friedel_coverage 0.000
_reflns_number_gt 9537
_reflns_number_total 11882
_reflns_threshold_expression 'I > 2\s(I)'
_cod_data_source_file d2cc05970c2.cif
_cod_data_source_block 6
_cod_depositor_comments 'Adding full bibliography for 7131185--7131189.cif.'
_cod_database_code 7131188
_shelx_shelxl_version_number 2014/7
_shelx_space_group_comment
;
The symmetry employed for this shelxl refinement is uniquely defined
by the following loop, which should always be used as a source of
symmetry information in preference to the above space-group names.
They are only intended as comments.
;
_shelx_estimated_absorpt_t_min 0.888
_shelx_estimated_absorpt_t_max 0.925

loop_
_space_group_symop_operation_xyz
'x, y, z'
'-x, -y, -z'

loop_
_atom_site_label
_atom_site_type_symbol
_atom_site_fract_x
_atom_site_fract_y
_atom_site_fract_z
_atom_site_U_iso_or_equiv
_atom_site_adp_type
_atom_site_occupancy
_atom_site_site_symmetry_order
_atom_site_calc_flag
_atom_site_refinement_flags_posn
_atom_site_refinement_flags_adp
_atom_site_refinement_flags_occupancy
_atom_site_disorder_assembly
_atom_site_disorder_group
Ge1 Ge 0.32022(2) 0.55471(2) 0.19210(2) 0.02205(9) Uani 1 1 d . . . . .
Li1 Li 0.5501(3) 0.4585(3) 0.1495(2) 0.0381(9) Uani 1 1 d . . . . .
N1 N 0.46370(13) 0.57607(12) 0.15636(10) 0.0251(4) Uani 1 1 d . . . . .
C1 C 0.23532(15) 0.59071(13) 0.29891(11) 0.0204(4) Uani 1 1 d . . . . .
C2 C 0.29203(15) 0.59578(13) 0.35576(12) 0.0215(4) Uani 1 1 d . . . . .
C3 C 0.23525(16) 0.62585(13) 0.42891(12) 0.0228(4) Uani 1 1 d . . . . .
C4 C 0.12244(17) 0.65248(14) 0.44841(12) 0.0263(5) Uani 1 1 d . . . . .
H4 H 0.0856 0.6762 0.4969 0.032 Uiso 1 1 calc R U . . .
C5 C 0.06412(16) 0.64418(13) 0.39678(12) 0.0225(4) Uani 1 1 d . . . . .
C6 C 0.11844(15) 0.61364(13) 0.32320(11) 0.0204(4) Uani 1 1 d . . . . .
C7 C 0.41444(17) 0.56814(15) 0.44107(12) 0.0284(5) Uani 1 1 d . . . . .
H7A H 0.4204 0.5049 0.4650 0.034 Uiso 1 1 calc R U . . .
H7B H 0.4783 0.5953 0.4447 0.034 Uiso 1 1 calc R U . . .
C8 C 0.30627(17) 0.62211(15) 0.48407(12) 0.0274(5) Uani 1 1 d . . . . .
C9 C 0.3185(2) 0.71676(17) 0.49931(15) 0.0412(6) Uani 1 1 d . . . . .
H9A H 0.3633 0.7118 0.5363 0.062 Uiso 1 1 calc R U . . .
H9B H 0.2451 0.7499 0.5212 0.062 Uiso 1 1 calc R U . . .
H9C H 0.3549 0.7493 0.4503 0.062 Uiso 1 1 calc R U . . .
C10 C 0.25746(19) 0.57060(17) 0.56259(13) 0.0352(5) Uani 1 1 d . . . . .
H10A H 0.2467 0.5102 0.5540 0.053 Uiso 1 1 calc R U . . .
H10B H 0.1861 0.6039 0.5885 0.053 Uiso 1 1 calc R U . . .
H10C H 0.3084 0.5648 0.5954 0.053 Uiso 1 1 calc R U . . .
C11 C -0.08050(16) 0.61991(14) 0.34787(12) 0.0248(5) Uani 1 1 d . . . . .
H11A H -0.1413 0.6576 0.3293 0.030 Uiso 1 1 calc R U . . .
H11B H -0.1018 0.5587 0.3661 0.030 Uiso 1 1 calc R U . . .
C12 C -0.06120(16) 0.66228(14) 0.41458(12) 0.0246(5) Uani 1 1 d . . . . .
C13 C -0.10397(18) 0.76442(15) 0.41602(14) 0.0328(5) Uani 1 1 d . . . . .
H13A H -0.0839 0.7881 0.4575 0.049 Uiso 1 1 calc R U . . .
H13B H -0.1847 0.7739 0.4257 0.049 Uiso 1 1 calc R U . . .
H13C H -0.0705 0.7962 0.3658 0.049 Uiso 1 1 calc R U . . .
C14 C -0.11679(17) 0.61494(16) 0.49353(13) 0.0310(5) Uani 1 1 d . . . . .
H14A H -0.0867 0.5505 0.4956 0.047 Uiso 1 1 calc R U . . .
H14B H -0.1968 0.6216 0.5002 0.047 Uiso 1 1 calc R U . . .
H14C H -0.1023 0.6425 0.5353 0.047 Uiso 1 1 calc R U . . .
C15 C 0.02935(15) 0.61332(13) 0.27967(12) 0.0212(4) Uani 1 1 d . . . . .
C16 C 0.01960(15) 0.69174(14) 0.21741(12) 0.0223(4) Uani 1 1 d . . . . .
C17 C 0.03263(16) 0.78066(14) 0.21660(12) 0.0241(4) Uani 1 1 d . . . . .
H17 H 0.0553 0.7990 0.2574 0.029 Uiso 1 1 calc R U . . .
C18 C 0.01282(17) 0.84464(14) 0.15616(13) 0.0280(5) Uani 1 1 d . . . . .
C19 C -0.01960(18) 0.81399(15) 0.09718(13) 0.0316(5) Uani 1 1 d . . . . .
H19 H -0.0350 0.8565 0.0563 0.038 Uiso 1 1 calc R U . . .
C20 C -0.03012(17) 0.72410(15) 0.09603(13) 0.0297(5) Uani 1 1 d . . . . .
H20 H -0.0515 0.7053 0.0548 0.036 Uiso 1 1 calc R U . . .
C21 C -0.00901(16) 0.66178(14) 0.15615(12) 0.0241(5) Uani 1 1 d . . . . .
C22 C -0.00387(16) 0.56332(14) 0.16850(12) 0.0240(5) Uani 1 1 d . . . . .
C23 C -0.02143(17) 0.49958(15) 0.12510(13) 0.0300(5) Uani 1 1 d . . . . .
H23 H -0.0424 0.5185 0.0782 0.036 Uiso 1 1 calc R U . . .
C24 C -0.00804(18) 0.40870(15) 0.15113(13) 0.0306(5) Uani 1 1 d . . . . .
H24 H -0.0194 0.3658 0.1210 0.037 Uiso 1 1 calc R U . . .
C25 C 0.02162(16) 0.37761(14) 0.22027(13) 0.0278(5) Uani 1 1 d . . . . .
C26 C 0.03799(16) 0.44200(14) 0.26367(12) 0.0246(5) Uani 1 1 d . . . . .
H26 H 0.0566 0.4231 0.3114 0.030 Uiso 1 1 calc R U . . .
C27 C 0.02722(15) 0.53325(14) 0.23748(12) 0.0227(4) Uani 1 1 d . . . . .
C28 C 0.03635(17) 0.27594(15) 0.24583(14) 0.0315(5) Uani 1 1 d . . . . .
C29 C 0.1310(2) 0.22836(17) 0.18452(17) 0.0486(7) Uani 1 1 d . . . . .
H29A H 0.1992 0.2538 0.1789 0.073 Uiso 1 1 calc R U . . .
H29B H 0.1125 0.2374 0.1345 0.073 Uiso 1 1 calc R U . . .
H29C H 0.1420 0.1634 0.2009 0.073 Uiso 1 1 calc R U . . .
C30 C 0.0644(2) 0.25475(16) 0.32424(15) 0.0415(6) Uani 1 1 d . . . . .
H30A H 0.1335 0.2777 0.3206 0.062 Uiso 1 1 calc R U . . .
H30B H 0.0733 0.1891 0.3376 0.062 Uiso 1 1 calc R U . . .
H30C H 0.0044 0.2839 0.3646 0.062 Uiso 1 1 calc R U . . .
C31 C -0.07181(19) 0.23759(16) 0.25449(16) 0.0412(6) Uani 1 1 d . . . . .
H31A H -0.0620 0.1725 0.2707 0.062 Uiso 1 1 calc R U . . .
H31B H -0.0903 0.2474 0.2045 0.062 Uiso 1 1 calc R U . . .
H31C H -0.1319 0.2685 0.2938 0.062 Uiso 1 1 calc R U . . .
C32 C 0.02641(19) 0.94422(15) 0.15389(14) 0.0338(5) Uani 1 1 d . . . . .
C33 C 0.0594(2) 0.96361(16) 0.22478(16) 0.0443(6) Uani 1 1 d . . . . .
H33A H 0.1303 0.9270 0.2265 0.067 Uiso 1 1 calc R U . . .
H33B H 0.0023 0.9483 0.2723 0.067 Uiso 1 1 calc R U . . .
H33C H 0.0666 1.0280 0.2211 0.067 Uiso 1 1 calc R U . . .
C34 C -0.0834(2) 1.00417(17) 0.15291(18) 0.0501(7) Uani 1 1 d . . . . .
H34A H -0.0745 1.0679 0.1514 0.075 Uiso 1 1 calc R U . . .
H34B H -0.1408 0.9879 0.1999 0.075 Uiso 1 1 calc R U . . .
H34C H -0.1053 0.9950 0.1068 0.075 Uiso 1 1 calc R U . . .
C35 C 0.1165(2) 0.96925(18) 0.08027(17) 0.0527(7) Uani 1 1 d . . . . .
H35A H 0.1237 1.0335 0.0776 0.079 Uiso 1 1 calc R U . . .
H35B H 0.0960 0.9578 0.0342 0.079 Uiso 1 1 calc R U . . .
H35C H 0.1872 0.9324 0.0820 0.079 Uiso 1 1 calc R U . . .
C36 C 0.41581(16) 0.56944(14) 0.35301(12) 0.0230(4) Uani 1 1 d . . . . .
C37 C 0.47425(16) 0.47662(14) 0.32859(12) 0.0238(4) Uani 1 1 d . . . . .
C38 C 0.43814(17) 0.39364(14) 0.35376(12) 0.0263(5) Uani 1 1 d . . . . .
H38 H 0.3637 0.3909 0.3834 0.032 Uiso 1 1 calc R U . . .
C39 C 0.51032(17) 0.31299(14) 0.33611(12) 0.0275(5) Uani 1 1 d . . . . .
C40 C 0.61914(17) 0.31997(15) 0.29257(12) 0.0278(5) Uani 1 1 d . . . . .
H40 H 0.6687 0.2662 0.2793 0.033 Uiso 1 1 calc R U . . .
C41 C 0.65723(17) 0.40357(14) 0.26794(12) 0.0264(5) Uani 1 1 d . . . . .
H41 H 0.7319 0.4065 0.2390 0.032 Uiso 1 1 calc R U . . .
C42 C 0.58445(16) 0.48251(14) 0.28636(12) 0.0239(4) Uani 1 1 d . . . . .
C43 C 0.60106(16) 0.57789(14) 0.27267(12) 0.0244(5) Uani 1 1 d . . . . .
C44 C 0.69505(17) 0.61880(15) 0.23655(13) 0.0290(5) Uani 1 1 d . . . . .
H44 H 0.7634 0.5833 0.2144 0.035 Uiso 1 1 calc R U . . .
C45 C 0.68756(17) 0.71186(15) 0.23329(13) 0.0320(5) Uani 1 1 d . . . . .
H45 H 0.7522 0.7396 0.2092 0.038 Uiso 1 1 calc R U . . .
C46 C 0.58859(17) 0.76661(15) 0.26403(13) 0.0299(5) Uani 1 1 d . . . . .
C47 C 0.49413(17) 0.72391(14) 0.30009(12) 0.0269(5) Uani 1 1 d . . . . .
H47 H 0.4253 0.7594 0.3212 0.032 Uiso 1 1 calc R U . . .
C48 C 0.50069(16) 0.63098(14) 0.30506(12) 0.0237(4) Uani 1 1 d . . . . .
C49 C 0.58767(19) 0.86864(16) 0.26221(15) 0.0370(6) Uani 1 1 d . . . . .
C50 C 0.6399(2) 0.90861(19) 0.17863(16) 0.0514(7) Uani 1 1 d . . . . .
H50A H 0.7168 0.8801 0.1609 0.077 Uiso 1 1 calc R U . . .
H50B H 0.6380 0.9741 0.1782 0.077 Uiso 1 1 calc R U . . .
H50C H 0.5979 0.8970 0.1438 0.077 Uiso 1 1 calc R U . . .
C51 C 0.4704(2) 0.91893(18) 0.2893(2) 0.0609(9) Uani 1 1 d . . . . .
H51A H 0.4250 0.9056 0.2575 0.091 Uiso 1 1 calc R U . . .
H51B H 0.4732 0.9843 0.2838 0.091 Uiso 1 1 calc R U . . .
H51C H 0.4379 0.8992 0.3440 0.091 Uiso 1 1 calc R U . . .
C52 C 0.6570(2) 0.88455(18) 0.31506(17) 0.0482(7) Uani 1 1 d . . . . .
H52A H 0.6237 0.8610 0.3686 0.072 Uiso 1 1 calc R U . . .
H52B H 0.6591 0.9496 0.3134 0.072 Uiso 1 1 calc R U . . .
H52C H 0.7325 0.8532 0.2970 0.072 Uiso 1 1 calc R U . . .
C53 C 0.46869(19) 0.22104(15) 0.36622(14) 0.0348(5) Uani 1 1 d . . . . .
C54 C 0.3755(3) 0.2117(2) 0.3317(2) 0.0741(11) Uani 1 1 d . . . . .
H54A H 0.4045 0.2097 0.2752 0.111 Uiso 1 1 calc R U . . .
H54B H 0.3173 0.2636 0.3429 0.111 Uiso 1 1 calc R U . . .
H54C H 0.3448 0.1556 0.3547 0.111 Uiso 1 1 calc R U . . .
C55 C 0.4233(2) 0.21549(18) 0.45540(16) 0.0518(7) Uani 1 1 d . . . . .
H55A H 0.3948 0.1577 0.4742 0.078 Uiso 1 1 calc R U . . .
H55B H 0.3635 0.2655 0.4700 0.078 Uiso 1 1 calc R U . . .
H55C H 0.4829 0.2197 0.4788 0.078 Uiso 1 1 calc R U . . .
C56 C 0.5603(2) 0.14216(17) 0.34870(19) 0.0592(8) Uani 1 1 d . . . . .
H56A H 0.5310 0.0855 0.3715 0.089 Uiso 1 1 calc R U . . .
H56B H 0.6199 0.1493 0.3710 0.089 Uiso 1 1 calc R U . . .
H56C H 0.5894 0.1405 0.2922 0.089 Uiso 1 1 calc R U . . .
C57 C 0.49737(16) 0.65504(15) 0.11469(12) 0.0258(5) Uani 1 1 d . . . . .
C58 C 0.43873(17) 0.74431(15) 0.11948(12) 0.0282(5) Uani 1 1 d . . . . .
C59 C 0.48307(19) 0.81693(16) 0.07100(14) 0.0362(6) Uani 1 1 d . . . . .
H59 H 0.4405 0.8753 0.0751 0.043 Uiso 1 1 calc R U . . .
C60 C 0.5860(2) 0.80854(17) 0.01711(15) 0.0431(6) Uani 1 1 d . . . . .
C61 C 0.6463(2) 0.72285(17) 0.01471(14) 0.0395(6) Uani 1 1 d . . . . .
H61 H 0.7183 0.7148 -0.0201 0.047 Uiso 1 1 calc R U . . .
C62 C 0.60572(17) 0.64805(16) 0.06108(13) 0.0311(5) Uani 1 1 d . . . . .
C63 C 0.32904(17) 0.76698(15) 0.17831(13) 0.0305(5) Uani 1 1 d . . . . .
H63A H 0.2691 0.7549 0.1585 0.046 Uiso 1 1 calc R U . . .
H63B H 0.3183 0.8311 0.1872 0.046 Uiso 1 1 calc R U . . .
H63C H 0.3285 0.7296 0.2274 0.046 Uiso 1 1 calc R U . . .
C64 C 0.6300(3) 0.8896(2) -0.03439(18) 0.0659(9) Uani 1 1 d . . . . .
H64A H 0.5949 0.9038 -0.0773 0.099 Uiso 1 1 calc R U . . .
H64B H 0.7103 0.8758 -0.0555 0.099 Uiso 1 1 calc R U . . .
H64C H 0.6132 0.9419 -0.0037 0.099 Uiso 1 1 calc R U . . .
C65 C 0.67676(18) 0.55735(16) 0.05322(14) 0.0370(6) Uani 1 1 d . . . . .
H65A H 0.7483 0.5644 0.0155 0.055 Uiso 1 1 calc R U . . .
H65B H 0.6396 0.5159 0.0352 0.055 Uiso 1 1 calc R U . . .
H65C H 0.6888 0.5327 0.1039 0.055 Uiso 1 1 calc R U . . .
O1 O 0.62054(13) 0.34419(11) 0.10516(9) 0.0385(4) Uani 1 1 d . U . . .
C66 C 0.7389(2) 0.31477(17) 0.08717(15) 0.0432(5) Uani 0.5 1 d D U P A 1
H66A H 0.7716 0.3373 0.1236 0.052 Uiso 0.5 1 calc R U P A 1
H66B H 0.7759 0.3371 0.0333 0.052 Uiso 0.5 1 calc R U P A 1
C66A C 0.7389(2) 0.31477(17) 0.08717(15) 0.0432(5) Uani 0.5 1 d . U P A 2
H66C H 0.7658 0.3108 0.1342 0.052 Uiso 0.5 1 calc R U P A 2
H66D H 0.7795 0.3572 0.0465 0.052 Uiso 0.5 1 calc R U P A 2
C67 C 0.7509(5) 0.2125(2) 0.0962(3) 0.0486(11) Uani 0.5 1 d D U P A 1
H67A H 0.7304 0.1878 0.1515 0.058 Uiso 0.5 1 calc R U P A 1
H67B H 0.8262 0.1845 0.0697 0.058 Uiso 0.5 1 calc R U P A 1
C68 C 0.6654(4) 0.2034(4) 0.0543(3) 0.0454(11) Uani 0.5 1 d D U P A 1
H68A H 0.6442 0.1416 0.0649 0.054 Uiso 0.5 1 calc R U P A 1
H68B H 0.6937 0.2172 -0.0026 0.054 Uiso 0.5 1 calc R U P A 1
C67A C 0.7541(5) 0.2217(3) 0.0580(4) 0.0564(12) Uani 0.5 1 d D U P A 2
H67C H 0.7761 0.2266 0.0004 0.068 Uiso 0.5 1 calc R U P A 2
H67D H 0.8127 0.1807 0.0768 0.068 Uiso 0.5 1 calc R U P A 2
C68A C 0.6446(4) 0.1848(3) 0.0892(4) 0.0551(12) Uani 0.5 1 d D U P A 2
H68C H 0.6361 0.1538 0.1423 0.066 Uiso 0.5 1 calc R U P A 2
H68D H 0.6343 0.1434 0.0543 0.066 Uiso 0.5 1 calc R U P A 2
C69 C 0.5676(2) 0.27369(17) 0.08892(17) 0.0480(6) Uani 0.5 1 d D U P A 1
H69A H 0.5238 0.2973 0.0512 0.058 Uiso 0.5 1 calc R U P A 1
H69B H 0.5185 0.2476 0.1371 0.058 Uiso 0.5 1 calc R U P A 1
C69A C 0.5676(2) 0.27369(17) 0.08892(17) 0.0480(6) Uani 0.5 1 d . . P A 2
H69C H 0.5519 0.2888 0.0375 0.058 Uiso 0.5 1 calc R U P A 2
H69D H 0.4966 0.2684 0.1290 0.058 Uiso 0.5 1 calc R U P A 2
C70 C 0.33283(18) 0.42225(15) 0.19545(14) 0.0327(5) Uani 1 1 d . . . . .
H70A H 0.3497 0.4045 0.1424 0.049 Uiso 1 1 calc R U . . .
H70B H 0.2627 0.4022 0.2265 0.049 Uiso 1 1 calc R U . . .
H70C H 0.3924 0.3940 0.2190 0.049 Uiso 1 1 calc R U . . .
C71 C 0.25327(17) 0.59984(16) 0.10709(12) 0.0300(5) Uani 1 1 d . . . . .
H71A H 0.2062 0.6577 0.1187 0.045 Uiso 1 1 calc R U . . .
H71B H 0.2083 0.5558 0.1010 0.045 Uiso 1 1 calc R U . . .
H71C H 0.3116 0.6087 0.0587 0.045 Uiso 1 1 calc R U . . .

loop_
_atom_site_aniso_label
_atom_site_aniso_U_11
_atom_site_aniso_U_22
_atom_site_aniso_U_33
_atom_site_aniso_U_23
_atom_site_aniso_U_13
_atom_site_aniso_U_12
Ge1 0.01818(13) 0.02568(14) 0.02075(15) -0.00280(10) -0.00279(10) -0.00249(10)
Li1 0.034(2) 0.038(2) 0.039(2) -0.0077(18) -0.0084(18) 0.0021(17)
N1 0.0204(8) 0.0298(10) 0.0240(9) -0.0004(8) -0.0048(7) -0.0035(7)
C1 0.0197(10) 0.0168(10) 0.0222(11) 0.0026(8) -0.0032(8) -0.0033(8)
C2 0.0194(10) 0.0195(10) 0.0248(11) 0.0014(8) -0.0056(8) -0.0037(8)
C3 0.0248(10) 0.0234(11) 0.0210(11) -0.0015(9) -0.0064(8) -0.0055(8)
C4 0.0258(11) 0.0301(12) 0.0208(11) -0.0050(9) -0.0035(9) -0.0010(9)
C5 0.0207(10) 0.0223(10) 0.0226(11) -0.0018(8) -0.0041(8) -0.0009(8)
C6 0.0213(10) 0.0180(10) 0.0211(11) -0.0003(8) -0.0049(8) -0.0033(8)
C7 0.0236(11) 0.0369(12) 0.0255(12) 0.0006(10) -0.0088(9) -0.0055(9)
C8 0.0259(11) 0.0347(12) 0.0233(11) -0.0025(9) -0.0082(9) -0.0062(9)
C9 0.0487(15) 0.0418(14) 0.0398(15) -0.0092(12) -0.0158(12) -0.0133(12)
C10 0.0328(12) 0.0507(15) 0.0237(12) -0.0017(11) -0.0092(10) -0.0087(11)
C11 0.0174(10) 0.0293(11) 0.0262(11) -0.0020(9) -0.0028(8) -0.0045(8)
C12 0.0189(10) 0.0288(11) 0.0229(11) -0.0016(9) -0.0030(8) 0.0003(8)
C13 0.0257(11) 0.0328(12) 0.0342(13) -0.0043(10) -0.0018(9) 0.0017(9)
C14 0.0220(11) 0.0391(13) 0.0270(12) -0.0018(10) -0.0006(9) -0.0020(9)
C15 0.0186(10) 0.0219(10) 0.0229(11) -0.0016(8) -0.0058(8) -0.0022(8)
C16 0.0157(9) 0.0258(11) 0.0230(11) -0.0005(9) -0.0033(8) -0.0012(8)
C17 0.0203(10) 0.0260(11) 0.0251(11) -0.0023(9) -0.0056(8) -0.0018(8)
C18 0.0240(11) 0.0254(11) 0.0311(12) 0.0011(9) -0.0041(9) -0.0017(9)
C19 0.0340(12) 0.0313(12) 0.0280(12) 0.0056(10) -0.0110(10) -0.0027(10)
C20 0.0301(11) 0.0353(13) 0.0251(12) -0.0018(10) -0.0115(9) -0.0023(10)
C21 0.0188(10) 0.0293(11) 0.0232(11) -0.0026(9) -0.0046(8) -0.0024(8)
C22 0.0181(10) 0.0280(11) 0.0254(11) -0.0048(9) -0.0032(8) -0.0047(8)
C23 0.0280(11) 0.0358(13) 0.0287(12) -0.0048(10) -0.0099(9) -0.0060(10)
C24 0.0298(11) 0.0309(12) 0.0324(13) -0.0099(10) -0.0050(10) -0.0082(9)
C25 0.0184(10) 0.0271(11) 0.0355(13) -0.0070(10) -0.0008(9) -0.0049(9)
C26 0.0191(10) 0.0272(11) 0.0266(11) -0.0025(9) -0.0038(8) -0.0044(8)
C27 0.0152(9) 0.0253(11) 0.0255(11) -0.0032(9) -0.0014(8) -0.0035(8)
C28 0.0253(11) 0.0251(11) 0.0418(14) -0.0063(10) -0.0027(10) -0.0059(9)
C29 0.0399(14) 0.0292(13) 0.0642(18) -0.0069(12) 0.0064(13) -0.0038(11)
C30 0.0446(14) 0.0263(12) 0.0539(16) 0.0013(11) -0.0154(12) -0.0054(11)
C31 0.0327(13) 0.0332(13) 0.0565(17) -0.0020(12) -0.0086(12) -0.0092(10)
C32 0.0363(13) 0.0239(11) 0.0389(14) 0.0019(10) -0.0090(10) -0.0032(10)
C33 0.0577(16) 0.0246(12) 0.0546(17) -0.0048(11) -0.0200(13) -0.0070(11)
C34 0.0496(16) 0.0283(13) 0.072(2) 0.0004(13) -0.0214(14) 0.0017(11)
C35 0.0589(17) 0.0378(15) 0.0544(18) 0.0040(13) -0.0005(14) -0.0192(13)
C36 0.0187(10) 0.0284(11) 0.0219(11) -0.0015(9) -0.0061(8) -0.0027(8)
C37 0.0208(10) 0.0271(11) 0.0243(11) -0.0010(9) -0.0092(8) -0.0015(8)
C38 0.0211(10) 0.0301(12) 0.0283(12) -0.0002(9) -0.0076(9) -0.0052(9)
C39 0.0303(11) 0.0265(11) 0.0278(12) 0.0003(9) -0.0123(9) -0.0044(9)
C40 0.0292(11) 0.0283(12) 0.0262(12) -0.0063(9) -0.0091(9) 0.0015(9)
C41 0.0233(10) 0.0334(12) 0.0216(11) -0.0050(9) -0.0041(9) -0.0026(9)
C42 0.0219(10) 0.0300(11) 0.0212(11) -0.0017(9) -0.0084(8) -0.0034(9)
C43 0.0217(10) 0.0301(11) 0.0227(11) -0.0028(9) -0.0079(8) -0.0036(9)
C44 0.0200(10) 0.0354(12) 0.0297(12) -0.0055(10) -0.0022(9) -0.0049(9)
C45 0.0245(11) 0.0369(13) 0.0352(13) -0.0039(10) -0.0043(9) -0.0115(10)
C46 0.0261(11) 0.0323(12) 0.0323(13) -0.0009(10) -0.0084(9) -0.0080(9)
C47 0.0209(10) 0.0300(12) 0.0286(12) -0.0034(9) -0.0056(9) -0.0018(9)
C48 0.0201(10) 0.0304(11) 0.0223(11) 0.0000(9) -0.0079(8) -0.0060(8)
C49 0.0305(12) 0.0320(13) 0.0496(15) -0.0002(11) -0.0104(11) -0.0112(10)
C50 0.0625(18) 0.0423(15) 0.0555(18) 0.0090(13) -0.0223(14) -0.0233(13)
C51 0.0424(15) 0.0289(14) 0.108(3) -0.0083(15) -0.0134(16) -0.0043(12)
C52 0.0547(16) 0.0425(15) 0.0540(17) -0.0101(13) -0.0202(14) -0.0111(13)
C53 0.0354(12) 0.0280(12) 0.0429(14) 0.0012(10) -0.0150(11) -0.0057(10)
C54 0.090(2) 0.0516(19) 0.107(3) 0.0239(18) -0.066(2) -0.0384(18)
C55 0.0518(16) 0.0404(15) 0.0538(17) 0.0072(13) 0.0009(13) -0.0155(13)
C56 0.0548(17) 0.0276(14) 0.080(2) -0.0018(14) 0.0034(15) -0.0036(12)
C57 0.0228(10) 0.0327(12) 0.0221(11) -0.0039(9) -0.0046(8) -0.0053(9)
C58 0.0248(11) 0.0323(12) 0.0262(12) -0.0021(9) -0.0040(9) -0.0060(9)
C59 0.0375(13) 0.0311(12) 0.0358(14) -0.0007(10) -0.0024(11) -0.0077(10)
C60 0.0445(14) 0.0396(14) 0.0390(15) 0.0005(11) 0.0034(11) -0.0172(12)
C61 0.0325(12) 0.0450(15) 0.0352(14) -0.0047(11) 0.0059(10) -0.0145(11)
C62 0.0252(11) 0.0388(13) 0.0285(12) -0.0049(10) -0.0028(9) -0.0082(10)
C63 0.0275(11) 0.0266(11) 0.0344(13) -0.0014(10) -0.0043(10) -0.0032(9)
C64 0.070(2) 0.0460(17) 0.064(2) 0.0057(15) 0.0150(16) -0.0229(15)
C65 0.0263(12) 0.0432(14) 0.0355(14) -0.0067(11) 0.0014(10) -0.0030(10)
O1 0.0350(8) 0.0390(9) 0.0406(9) -0.0105(7) -0.0124(7) 0.0067(7)
C66 0.0367(11) 0.0514(12) 0.0368(12) -0.0082(10) -0.0105(10) 0.0116(10)
C66A 0.0367(11) 0.0514(12) 0.0368(12) -0.0082(10) -0.0105(10) 0.0116(10)
C67 0.0496(18) 0.0474(19) 0.038(2) -0.0029(19) -0.0082(18) 0.0169(17)
C68 0.051(2) 0.0343(19) 0.042(2) -0.0056(19) -0.0051(19) 0.0058(17)
C67A 0.0519(19) 0.0476(19) 0.052(2) -0.0005(19) 0.001(2) 0.0136(17)
C68A 0.059(2) 0.042(2) 0.054(3) -0.008(2) -0.005(2) 0.0077(18)
C69 0.0492(13) 0.0413(13) 0.0524(15) -0.0149(12) -0.0113(12) 0.0015(11)
C69A 0.0492(13) 0.0413(13) 0.0524(15) -0.0149(12) -0.0113(12) 0.0015(11)
C70 0.0275(11) 0.0345(12) 0.0355(13) -0.0082(10) -0.0059(10) -0.0033(10)
C71 0.0226(11) 0.0408(13) 0.0241(12) -0.0044(10) -0.0022(9) -0.0030(9)

loop_
_atom_type_symbol
_atom_type_description
_atom_type_scat_dispersion_real
_atom_type_scat_dispersion_imag
_atom_type_scat_source
C C 0.0137 0.0067 'International Tables Vol C Tables 4.2.6.8 and 6.1.1.4'
H H 0.0000 0.0000 'International Tables Vol C Tables 4.2.6.8 and 6.1.1.4'
Ge Ge -1.5187 0.6907 'International Tables Vol C Tables 4.2.6.8 and 6.1.1.4'
Li Li 0.0011 0.0002 'International Tables Vol C Tables 4.2.6.8 and 6.1.1.4'
N N 0.0241 0.0134 'International Tables Vol C Tables 4.2.6.8 and 6.1.1.4'
O O 0.0389 0.0241 'International Tables Vol C Tables 4.2.6.8 and 6.1.1.4'

loop_
_geom_angle_atom_site_label_1
_geom_angle_atom_site_label_2
_geom_angle_atom_site_label_3
_geom_angle
_geom_angle_site_symmetry_1
_geom_angle_site_symmetry_3
_geom_angle_publ_flag
N1 Ge1 C71 105.56(8) . . ?
N1 Ge1 C70 103.18(8) . . ?
C71 Ge1 C70 104.27(10) . . ?
N1 Ge1 C1 117.44(8) . . ?
C71 Ge1 C1 117.13(8) . . ?
C70 Ge1 C1 107.63(9) . . ?
N1 Ge1 Li1 38.55(10) . . ?
C71 Ge1 Li1 116.88(10) . . ?
C70 Ge1 Li1 64.76(10) . . ?
C1 Ge1 Li1 125.52(10) . . ?
N1 Li1 O1 157.6(2) . . ?
N1 Li1 C42 85.99(16) . . ?
O1 Li1 C42 116.37(18) . . ?
N1 Li1 Ge1 36.34(9) . . ?
O1 Li1 Ge1 135.12(19) . . ?
C42 Li1 Ge1 92.70(13) . . ?
C57 N1 Ge1 124.71(14) . . ?
C57 N1 Li1 125.49(18) . . ?
Ge1 N1 Li1 105.12(15) . . ?
C6 C1 C2 115.36(18) . . ?
C6 C1 Ge1 124.16(15) . . ?
C2 C1 Ge1 120.48(14) . . ?
C3 C2 C1 121.41(17) . . ?
C3 C2 C36 108.42(17) . . ?
C1 C2 C36 130.14(18) . . ?
C4 C3 C2 121.25(18) . . ?
C4 C3 C8 123.85(18) . . ?
C2 C3 C8 114.84(17) . . ?
C5 C4 C3 119.02(19) . . ?
C5 C4 H4 120.5 . . ?
C3 C4 H4 120.5 . . ?
C4 C5 C6 121.05(18) . . ?
C4 C5 C12 123.99(18) . . ?
C6 C5 C12 114.90(17) . . ?
C5 C6 C1 121.72(18) . . ?
C5 C6 C15 107.81(16) . . ?
C1 C6 C15 130.45(18) . . ?
C8 C7 C36 108.96(16) . . ?
C8 C7 H7A 109.9 . . ?
C36 C7 H7A 109.9 . . ?
C8 C7 H7B 109.9 . . ?
C36 C7 H7B 109.9 . . ?
H7A C7 H7B 108.3 . . ?
C3 C8 C9 111.66(18) . . ?
C3 C8 C7 101.75(17) . . ?
C9 C8 C7 114.01(18) . . ?
C3 C8 C10 111.44(17) . . ?
C9 C8 C10 108.06(19) . . ?
C7 C8 C10 109.89(18) . . ?
C8 C9 H9A 109.5 . . ?
C8 C9 H9B 109.5 . . ?
H9A C9 H9B 109.5 . . ?
C8 C9 H9C 109.5 . . ?
H9A C9 H9C 109.5 . . ?
H9B C9 H9C 109.5 . . ?
C8 C10 H10A 109.5 . . ?
C8 C10 H10B 109.5 . . ?
H10A C10 H10B 109.5 . . ?
C8 C10 H10C 109.5 . . ?
H10A C10 H10C 109.5 . . ?
H10B C10 H10C 109.5 . . ?
C12 C11 C15 108.84(16) . . ?
C12 C11 H11A 109.9 . . ?
C15 C11 H11A 109.9 . . ?
C12 C11 H11B 109.9 . . ?
C15 C11 H11B 109.9 . . ?
H11A C11 H11B 108.3 . . ?
C5 C12 C11 101.07(16) . . ?
C5 C12 C14 111.68(16) . . ?
C11 C12 C14 110.93(17) . . ?
C5 C12 C13 111.55(17) . . ?
C11 C12 C13 113.74(17) . . ?
C14 C12 C13 107.86(17) . . ?
C12 C13 H13A 109.5 . . ?
C12 C13 H13B 109.5 . . ?
H13A C13 H13B 109.5 . . ?
C12 C13 H13C 109.5 . . ?
H13A C13 H13C 109.5 . . ?
H13B C13 H13C 109.5 . . ?
C12 C14 H14A 109.5 . . ?
C12 C14 H14B 109.5 . . ?
H14A C14 H14B 109.5 . . ?
C12 C14 H14C 109.5 . . ?
H14A C14 H14C 109.5 . . ?
H14B C14 H14C 109.5 . . ?
C27 C15 C16 101.20(16) . . ?
C27 C15 C6 121.87(16) . . ?
C16 C15 C6 116.34(16) . . ?
C27 C15 C11 105.70(16) . . ?
C16 C15 C11 109.02(15) . . ?
C6 C15 C11 101.99(15) . . ?
C17 C16 C21 120.94(18) . . ?
C17 C16 C15 129.05(19) . . ?
C21 C16 C15 110.00(17) . . ?
C16 C17 C18 120.7(2) . . ?
C16 C17 H17 119.6 . . ?
C18 C17 H17 119.6 . . ?
C19 C18 C17 117.4(2) . . ?
C19 C18 C32 120.79(19) . . ?
C17 C18 C32 121.8(2) . . ?
C20 C19 C18 122.6(2) . . ?
C20 C19 H19 118.7 . . ?
C18 C19 H19 118.7 . . ?
C19 C20 C21 119.0(2) . . ?
C19 C20 H20 120.5 . . ?
C21 C20 H20 120.5 . . ?
C20 C21 C16 119.3(2) . . ?
C20 C21 C22 132.2(2) . . ?
C16 C21 C22 108.42(17) . . ?
C23 C22 C27 119.01(19) . . ?
C23 C22 C21 132.36(19) . . ?
C27 C22 C21 108.61(18) . . ?
C24 C23 C22 119.3(2) . . ?
C24 C23 H23 120.3 . . ?
C22 C23 H23 120.3 . . ?
C23 C24 C25 122.4(2) . . ?
C23 C24 H24 118.8 . . ?
C25 C24 H24 118.8 . . ?
C26 C25 C24 117.8(2) . . ?
C26 C25 C28 122.1(2) . . ?
C24 C25 C28 120.1(2) . . ?
C27 C26 C25 120.4(2) . . ?
C27 C26 H26 119.8 . . ?
C25 C26 H26 119.8 . . ?
C26 C27 C22 120.95(19) . . ?
C26 C27 C15 128.22(19) . . ?
C22 C27 C15 110.28(17) . . ?
C29 C28 C30 108.0(2) . . ?
C29 C28 C25 108.88(18) . . ?
C30 C28 C25 112.87(19) . . ?
C29 C28 C31 110.1(2) . . ?
C30 C28 C31 107.28(19) . . ?
C25 C28 C31 109.68(18) . . ?
C28 C29 H29A 109.5 . . ?
C28 C29 H29B 109.5 . . ?
H29A C29 H29B 109.5 . . ?
C28 C29 H29C 109.5 . . ?
H29A C29 H29C 109.5 . . ?
H29B C29 H29C 109.5 . . ?
C28 C30 H30A 109.5 . . ?
C28 C30 H30B 109.5 . . ?
H30A C30 H30B 109.5 . . ?
C28 C30 H30C 109.5 . . ?
H30A C30 H30C 109.5 . . ?
H30B C30 H30C 109.5 . . ?
C28 C31 H31A 109.5 . . ?
C28 C31 H31B 109.5 . . ?
H31A C31 H31B 109.5 . . ?
C28 C31 H31C 109.5 . . ?
H31A C31 H31C 109.5 . . ?
H31B C31 H31C 109.5 . . ?
C33 C32 C18 112.25(18) . . ?
C33 C32 C34 107.5(2) . . ?
C18 C32 C34 109.64(19) . . ?
C33 C32 C35 108.6(2) . . ?
C18 C32 C35 109.1(2) . . ?
C34 C32 C35 109.7(2) . . ?
C32 C33 H33A 109.5 . . ?
C32 C33 H33B 109.5 . . ?
H33A C33 H33B 109.5 . . ?
C32 C33 H33C 109.5 . . ?
H33A C33 H33C 109.5 . . ?
H33B C33 H33C 109.5 . . ?
C32 C34 H34A 109.5 . . ?
C32 C34 H34B 109.5 . . ?
H34A C34 H34B 109.5 . . ?
C32 C34 H34C 109.5 . . ?
H34A C34 H34C 109.5 . . ?
H34B C34 H34C 109.5 . . ?
C32 C35 H35A 109.5 . . ?
C32 C35 H35B 109.5 . . ?
H35A C35 H35B 109.5 . . ?
C32 C35 H35C 109.5 . . ?
H35A C35 H35C 109.5 . . ?
H35B C35 H35C 109.5 . . ?
C37 C36 C48 101.33(16) . . ?
C37 C36 C2 119.18(17) . . ?
C48 C36 C2 120.02(16) . . ?
C37 C36 C7 105.43(16) . . ?
C48 C36 C7 107.27(16) . . ?
C2 C36 C7 102.42(16) . . ?
C38 C37 C42 120.78(19) . . ?
C38 C37 C36 128.11(19) . . ?
C42 C37 C36 110.06(17) . . ?
C37 C38 C39 120.69(19) . . ?
C37 C38 H38 119.7 . . ?
C39 C38 H38 119.7 . . ?
C40 C39 C38 117.86(19) . . ?
C40 C39 C53 122.4(2) . . ?
C38 C39 C53 119.74(19) . . ?
C41 C40 C39 122.0(2) . . ?
C41 C40 H40 119.0 . . ?
C39 C40 H40 119.0 . . ?
C42 C41 C40 119.16(19) . . ?
C42 C41 H41 120.4 . . ?
C40 C41 H41 120.4 . . ?
C41 C42 C37 119.50(19) . . ?
C41 C42 C43 131.66(19) . . ?
C37 C42 C43 108.78(18) . . ?
C41 C42 Li1 79.67(15) . . ?
C37 C42 Li1 93.85(15) . . ?
C43 C42 Li1 100.28(15) . . ?
C44 C43 C48 120.0(2) . . ?
C44 C43 C42 131.22(19) . . ?
C48 C43 C42 108.81(17) . . ?
C45 C44 C43 119.0(2) . . ?
C45 C44 H44 120.5 . . ?
C43 C44 H44 120.5 . . ?
C44 C45 C46 122.4(2) . . ?
C44 C45 H45 118.8 . . ?
C46 C45 H45 118.8 . . ?
C45 C46 C47 117.8(2) . . ?
C45 C46 C49 119.57(19) . . ?
C47 C46 C49 122.6(2) . . ?
C48 C47 C46 120.54(19) . . ?
C48 C47 H47 119.7 . . ?
C46 C47 H47 119.7 . . ?
C47 C48 C43 120.34(18) . . ?
C47 C48 C36 129.37(19) . . ?
C43 C48 C36 109.64(18) . . ?
C51 C49 C46 112.20(18) . . ?
C51 C49 C52 109.6(2) . . ?
C46 C49 C52 108.38(19) . . ?
C51 C49 C50 107.7(2) . . ?
C46 C49 C50 110.3(2) . . ?
C52 C49 C50 108.6(2) . . ?
C49 C50 H50A 109.5 . . ?
C49 C50 H50B 109.5 . . ?
H50A C50 H50B 109.5 . . ?
C49 C50 H50C 109.5 . . ?
H50A C50 H50C 109.5 . . ?
H50B C50 H50C 109.5 . . ?
C49 C51 H51A 109.5 . . ?
C49 C51 H51B 109.5 . . ?
H51A C51 H51B 109.5 . . ?
C49 C51 H51C 109.5 . . ?
H51A C51 H51C 109.5 . . ?
H51B C51 H51C 109.5 . . ?
C49 C52 H52A 109.5 . . ?
C49 C52 H52B 109.5 . . ?
H52A C52 H52B 109.5 . . ?
C49 C52 H52C 109.5 . . ?
H52A C52 H52C 109.5 . . ?
H52B C52 H52C 109.5 . . ?
C56 C53 C54 110.4(2) . . ?
C56 C53 C55 106.2(2) . . ?
C54 C53 C55 108.3(2) . . ?
C56 C53 C39 112.4(2) . . ?
C54 C53 C39 109.79(19) . . ?
C55 C53 C39 109.7(2) . . ?
C53 C54 H54A 109.5 . . ?
C53 C54 H54B 109.5 . . ?
H54A C54 H54B 109.5 . . ?
C53 C54 H54C 109.5 . . ?
H54A C54 H54C 109.5 . . ?
H54B C54 H54C 109.5 . . ?
C53 C55 H55A 109.5 . . ?
C53 C55 H55B 109.5 . . ?
H55A C55 H55B 109.5 . . ?
C53 C55 H55C 109.5 . . ?
H55A C55 H55C 109.5 . . ?
H55B C55 H55C 109.5 . . ?
C53 C56 H56A 109.5 . . ?
C53 C56 H56B 109.5 . . ?
H56A C56 H56B 109.5 . . ?
C53 C56 H56C 109.5 . . ?
H56A C56 H56C 109.5 . . ?
H56B C56 H56C 109.5 . . ?
N1 C57 C58 127.91(18) . . ?
N1 C57 C62 117.10(19) . . ?
C58 C57 C62 114.97(19) . . ?
C59 C58 C57 120.8(2) . . ?
C59 C58 C63 116.3(2) . . ?
C57 C58 C63 122.88(18) . . ?
C60 C59 C58 123.5(2) . . ?
C60 C59 H59 118.2 . . ?
C58 C59 H59 118.2 . . ?
C61 C60 C59 116.2(2) . . ?
C61 C60 C64 122.4(2) . . ?
C59 C60 C64 121.4(2) . . ?
C60 C61 C62 122.6(2) . . ?
C60 C61 H61 118.7 . . ?
C62 C61 H61 118.7 . . ?
C61 C62 C57 121.7(2) . . ?
C61 C62 C65 118.7(2) . . ?
C57 C62 C65 119.59(19) . . ?
C58 C63 H63A 109.5 . . ?
C58 C63 H63B 109.5 . . ?
H63A C63 H63B 109.5 . . ?
C58 C63 H63C 109.5 . . ?
H63A C63 H63C 109.5 . . ?
H63B C63 H63C 109.5 . . ?
C60 C64 H64A 109.5 . . ?
C60 C64 H64B 109.5 . . ?
H64A C64 H64B 109.5 . . ?
C60 C64 H64C 109.5 . . ?
H64A C64 H64C 109.5 . . ?
H64B C64 H64C 109.5 . . ?
C62 C65 H65A 109.5 . . ?
C62 C65 H65B 109.5 . . ?
H65A C65 H65B 109.5 . . ?
C62 C65 H65C 109.5 . . ?
H65A C65 H65C 109.5 . . ?
H65B C65 H65C 109.5 . . ?
C66A O1 C69A 108.58(18) . . ?
C66 O1 C69 108.58(18) . . ?
C66A O1 Li1 123.33(19) . . ?
C66 O1 Li1 123.33(19) . . ?
C69A O1 Li1 128.01(18) . . ?
C69 O1 Li1 128.01(18) . . ?
O1 C66 C67 105.0(3) . . ?
O1 C66 H66A 110.7 . . ?
C67 C66 H66A 110.7 . . ?
O1 C66 H66B 110.7 . . ?
C67 C66 H66B 110.7 . . ?
H66A C66 H66B 108.8 . . ?
O1 C66A C67A 104.7(3) . . ?
O1 C66A H66C 110.8 . . ?
C67A C66A H66C 110.8 . . ?
O1 C66A H66D 110.8 . . ?
C67A C66A H66D 110.8 . . ?
H66C C66A H66D 108.9 . . ?
C66 C67 C68 96.8(3) . . ?
C66 C67 H67A 112.4 . . ?
C68 C67 H67A 112.4 . . ?
C66 C67 H67B 112.4 . . ?
C68 C67 H67B 112.4 . . ?
H67A C67 H67B 110.0 . . ?
C67 C68 C69 103.1(3) . . ?
C67 C68 H68A 111.2 . . ?
C69 C68 H68A 111.2 . . ?
C67 C68 H68B 111.2 . . ?
C69 C68 H68B 111.2 . . ?
H68A C68 H68B 109.1 . . ?
C68A C67A C66A 107.6(4) . . ?
C68A C67A H67C 110.2 . . ?
C66A C67A H67C 110.2 . . ?
C68A C67A H67D 110.2 . . ?
C66A C67A H67D 110.2 . . ?
H67C C67A H67D 108.5 . . ?
C67A C68A C69A 98.6(4) . . ?
C67A C68A H68C 112.1 . . ?
C69A C68A H68C 112.1 . . ?
C67A C68A H68D 112.1 . . ?
C69A C68A H68D 112.1 . . ?
H68C C68A H68D 109.7 . . ?
O1 C69 C68 103.3(3) . . ?
O1 C69 H69A 111.1 . . ?
C68 C69 H69A 111.1 . . ?
O1 C69 H69B 111.1 . . ?
C68 C69 H69B 111.1 . . ?
H69A C69 H69B 109.1 . . ?
O1 C69A C68A 108.6(3) . . ?
O1 C69A H69C 110.0 . . ?
C68A C69A H69C 110.0 . . ?
O1 C69A H69D 110.0 . . ?
C68A C69A H69D 110.0 . . ?
H69C C69A H69D 108.4 . . ?
Ge1 C70 H70A 109.5 . . ?
Ge1 C70 H70B 109.5 . . ?
H70A C70 H70B 109.5 . . ?
Ge1 C70 H70C 109.5 . . ?
H70A C70 H70C 109.5 . . ?
H70B C70 H70C 109.5 . . ?
Ge1 C71 H71A 109.5 . . ?
Ge1 C71 H71B 109.5 . . ?
H71A C71 H71B 109.5 . . ?
Ge1 C71 H71C 109.5 . . ?
H71A C71 H71C 109.5 . . ?
H71B C71 H71C 109.5 . . ?

loop_
_geom_bond_atom_site_label_1
_geom_bond_atom_site_label_2
_geom_bond_distance
_geom_bond_site_symmetry_2
_geom_bond_publ_flag
Ge1 N1 1.8226(16) . ?
Ge1 C71 1.948(2) . ?
Ge1 C70 1.966(2) . ?
Ge1 C1 2.014(2) . ?
Ge1 Li1 2.969(4) . ?
Li1 N1 1.917(4) . ?
Li1 O1 1.958(4) . ?
Li1 C42 2.700(5) . ?
N1 C57 1.381(3) . ?
C1 C6 1.420(3) . ?
C1 C2 1.426(3) . ?
C2 C3 1.403(3) . ?
C2 C36 1.545(3) . ?
C3 C4 1.378(3) . ?
C3 C8 1.511(3) . ?
C4 C5 1.373(3) . ?
C4 H4 0.9500 . ?
C5 C6 1.406(3) . ?
C5 C12 1.518(3) . ?
C6 C15 1.551(3) . ?
C7 C8 1.528(3) . ?
C7 C36 1.577(3) . ?
C7 H7A 0.9900 . ?
C7 H7B 0.9900 . ?
C8 C9 1.526(3) . ?
C8 C10 1.533(3) . ?
C9 H9A 0.9800 . ?
C9 H9B 0.9800 . ?
C9 H9C 0.9800 . ?
C10 H10A 0.9800 . ?
C10 H10B 0.9800 . ?
C10 H10C 0.9800 . ?
C11 C12 1.528(3) . ?
C11 C15 1.574(3) . ?
C11 H11A 0.9900 . ?
C11 H11B 0.9900 . ?
C12 C14 1.534(3) . ?
C12 C13 1.541(3) . ?
C13 H13A 0.9800 . ?
C13 H13B 0.9800 . ?
C13 H13C 0.9800 . ?
C14 H14A 0.9800 . ?
C14 H14B 0.9800 . ?
C14 H14C 0.9800 . ?
C15 C27 1.515(3) . ?
C15 C16 1.528(3) . ?
C16 C17 1.373(3) . ?
C16 C21 1.403(3) . ?
C17 C18 1.402(3) . ?
C17 H17 0.9500 . ?
C18 C19 1.398(3) . ?
C18 C32 1.530(3) . ?
C19 C20 1.385(3) . ?
C19 H19 0.9500 . ?
C20 C21 1.389(3) . ?
C20 H20 0.9500 . ?
C21 C22 1.461(3) . ?
C22 C23 1.397(3) . ?
C22 C27 1.404(3) . ?
C23 C24 1.382(3) . ?
C23 H23 0.9500 . ?
C24 C25 1.400(3) . ?
C24 H24 0.9500 . ?
C25 C26 1.399(3) . ?
C25 C28 1.532(3) . ?
C26 C27 1.387(3) . ?
C26 H26 0.9500 . ?
C28 C29 1.531(3) . ?
C28 C30 1.532(3) . ?
C28 C31 1.540(3) . ?
C29 H29A 0.9800 . ?
C29 H29B 0.9800 . ?
C29 H29C 0.9800 . ?
C30 H30A 0.9800 . ?
C30 H30B 0.9800 . ?
C30 H30C 0.9800 . ?
C31 H31A 0.9800 . ?
C31 H31B 0.9800 . ?
C31 H31C 0.9800 . ?
C32 C33 1.528(4) . ?
C32 C34 1.532(3) . ?
C32 C35 1.535(3) . ?
C33 H33A 0.9800 . ?
C33 H33B 0.9800 . ?
C33 H33C 0.9800 . ?
C34 H34A 0.9800 . ?
C34 H34B 0.9800 . ?
C34 H34C 0.9800 . ?
C35 H35A 0.9800 . ?
C35 H35B 0.9800 . ?
C35 H35C 0.9800 . ?
C36 C37 1.524(3) . ?
C36 C48 1.536(3) . ?
C37 C38 1.378(3) . ?
C37 C42 1.403(3) . ?
C38 C39 1.405(3) . ?
C38 H38 0.9500 . ?
C39 C40 1.396(3) . ?
C39 C53 1.539(3) . ?
C40 C41 1.395(3) . ?
C40 H40 0.9500 . ?
C41 C42 1.391(3) . ?
C41 H41 0.9500 . ?
C42 C43 1.463(3) . ?
C43 C44 1.389(3) . ?
C43 C48 1.401(3) . ?
C44 C45 1.381(3) . ?
C44 H44 0.9500 . ?
C45 C46 1.394(3) . ?
C45 H45 0.9500 . ?
C46 C47 1.408(3) . ?
C46 C49 1.529(3) . ?
C47 C48 1.378(3) . ?
C47 H47 0.9500 . ?
C49 C51 1.528(3) . ?
C49 C52 1.533(3) . ?
C49 C50 1.545(4) . ?
C50 H50A 0.9800 . ?
C50 H50B 0.9800 . ?
C50 H50C 0.9800 . ?
C51 H51A 0.9800 . ?
C51 H51B 0.9800 . ?
C51 H51C 0.9800 . ?
C52 H52A 0.9800 . ?
C52 H52B 0.9800 . ?
C52 H52C 0.9800 . ?
C53 C56 1.512(3) . ?
C53 C54 1.520(3) . ?
C53 C55 1.539(4) . ?
C54 H54A 0.9800 . ?
C54 H54B 0.9800 . ?
C54 H54C 0.9800 . ?
C55 H55A 0.9800 . ?
C55 H55B 0.9800 . ?
C55 H55C 0.9800 . ?
C56 H56A 0.9800 . ?
C56 H56B 0.9800 . ?
C56 H56C 0.9800 . ?
C57 C58 1.422(3) . ?
C57 C62 1.436(3) . ?
C58 C59 1.394(3) . ?
C58 C63 1.509(3) . ?
C59 C60 1.387(3) . ?
C59 H59 0.9500 . ?
C60 C61 1.383(4) . ?
C60 C64 1.514(3) . ?
C61 C62 1.388(3) . ?
C61 H61 0.9500 . ?
C62 C65 1.503(3) . ?
C63 H63A 0.9800 . ?
C63 H63B 0.9800 . ?
C63 H63C 0.9800 . ?
C64 H64A 0.9800 . ?
C64 H64B 0.9800 . ?
C64 H64C 0.9800 . ?
C65 H65A 0.9800 . ?
C65 H65B 0.9800 . ?
C65 H65C 0.9800 . ?
O1 C66A 1.449(3) . ?
O1 C66 1.449(3) . ?
O1 C69A 1.450(3) . ?
O1 C69 1.450(3) . ?
C66 C67 1.510(4) . ?
C66 H66A 0.9900 . ?
C66 H66B 0.9900 . ?
C66A C67A 1.523(4) . ?
C66A H66C 0.9900 . ?
C66A H66D 0.9900 . ?
C67 C68 1.522(4) . ?
C67 H67A 0.9900 . ?
C67 H67B 0.9900 . ?
C68 C69 1.531(4) . ?
C68 H68A 0.9900 . ?
C68 H68B 0.9900 . ?
C67A C68A 1.515(4) . ?
C67A H67C 0.9900 . ?
C67A H67D 0.9900 . ?
C68A C69A 1.518(4) . ?
C68A H68C 0.9900 . ?
C68A H68D 0.9900 . ?
C69 H69A 0.9900 . ?
C69 H69B 0.9900 . ?
C69A H69C 0.9900 . ?
C69A H69D 0.9900 . ?
C70 H70A 0.9800 . ?
C70 H70B 0.9800 . ?
C70 H70C 0.9800 . ?
C71 H71A 0.9800 . ?
C71 H71B 0.9800 . ?
C71 H71C 0.9800 . ?
